data_4314962
loop_
_publ_author_name
'Edmond Y. Njua'
'Alexander Steiner'
'Lothar Stahl'

_publ_contact_author_address
;Department of Chemistry
University of North Dakota
Grand Forks, ND 58202
USA
;
_publ_contact_author_email lstahl@chem.und.edu
_publ_contact_author_fax 701-777-2331
_publ_contact_author_name 'Lothar Stahl'
_publ_contact_author_phone 701-777-2242
_publ_section_title
;
 Syntheses and Structures of Cationic and Neutral, Homo- and Heteroleptic
 tert-Butoxides of the Group 4 Metals
;
_journal_name_full 'Inorganic Chemistry'
_journal_page_first 2163
_journal_page_last 2172
_journal_paper_doi 10.1021/ic9019537
_journal_volume 49
_journal_year 2010
_chemical_formula_sum 'C24 H54 O6 Sn Zr'
_chemical_formula_weight 648.58
_chemical_name_systematic
; 
 ? 
;
_space_group_IT_number 156
_symmetry_cell_setting trigonal
_symmetry_space_group_name_Hall 'P 3 -2"'
_symmetry_space_group_name_H-M 'P 3 m 1'
_atom_sites_solution_hydrogens geom
_atom_sites_solution_primary direct
_atom_sites_solution_secondary difmap
_audit_creation_method SHELXL-97
_cell_angle_alpha 90.00
_cell_angle_beta 90.00
_cell_angle_gamma 120.00
_cell_formula_units_Z 3
_cell_length_a 17.1304(12)
_cell_length_b 17.1304(12)
_cell_length_c 9.4890(14)
_cell_measurement_temperature 173(2)
_cell_volume 2411.5(4)
_computing_structure_refinement 'SHELXL-97 (Sheldrick, 1997)'
_computing_structure_solution 'SHELXS-97 (Sheldrick, 1990)'
_diffrn_ambient_temperature 173(2)
_diffrn_measured_fraction_theta_full 0.974
_diffrn_measured_fraction_theta_max 0.974
_diffrn_measurement_device_type 'CCD area detector'
_diffrn_measurement_method 'phi and omega scans'
_diffrn_radiation_monochromator graphite
_diffrn_radiation_source 'fine-focus sealed tube'
_diffrn_radiation_type MoK\a
_diffrn_radiation_wavelength 0.71073
_diffrn_reflns_av_R_equivalents 0.0182
_diffrn_reflns_av_sigmaI/netI 0.0128
_diffrn_reflns_limit_h_max 22
_diffrn_reflns_limit_h_min -21
_diffrn_reflns_limit_k_max 22
_diffrn_reflns_limit_k_min -21
_diffrn_reflns_limit_l_max 12
_diffrn_reflns_limit_l_min -12
_diffrn_reflns_number 20647
_diffrn_reflns_theta_full 28.19
_diffrn_reflns_theta_max 28.19
_diffrn_reflns_theta_min 1.37
_exptl_absorpt_coefficient_mu 1.130
_exptl_absorpt_correction_type empirical
_exptl_crystal_colour colorless
_exptl_crystal_density_diffrn 1.340
_exptl_crystal_density_method 'not measured'
_exptl_crystal_description bar
_exptl_crystal_F_000 1008
_exptl_crystal_size_max 0.63
_exptl_crystal_size_mid 0.27
_exptl_crystal_size_min 0.22
_refine_diff_density_max 1.409
_refine_diff_density_min -1.509
_refine_diff_density_rms 0.092
_refine_ls_abs_structure_details 'Flack H D (1983), Acta Cryst. A39, 876-881'
_refine_ls_abs_structure_Flack 0.61(7)
_refine_ls_extinction_method none
_refine_ls_goodness_of_fit_ref 1.063
_refine_ls_hydrogen_treatment constr
_refine_ls_matrix_type full
_refine_ls_number_parameters 195
_refine_ls_number_reflns 4162
_refine_ls_number_restraints 820
_refine_ls_restrained_S_all 1.075
_refine_ls_R_factor_all 0.0589
_refine_ls_R_factor_gt 0.0519
_refine_ls_shift/su_max 0.001
_refine_ls_shift/su_mean 0.000
_refine_ls_structure_factor_coef Fsqd
_refine_ls_weighting_details 'calc w=1/[\s^2^(Fo^2^)+(0.0612P)^2^+4.9417P] where P=(Fo^2^+2Fc^2^)/3'
_refine_ls_weighting_scheme calc
_refine_ls_wR_factor_gt 0.1329
_refine_ls_wR_factor_ref 0.1400
_reflns_number_gt 3616
_reflns_number_total 4162
_reflns_threshold_expression >2sigma(I)
_cod_data_source_file ic9019537_si_001_8.cif
_cod_data_source_block 7
_cod_database_code 4314962

loop_
_symmetry_equiv_pos_as_xyz
'x, y, z'
'-y, x-y, z'
'-x+y, -x, z'
'-y, -x, z'
'-x+y, y, z'
'x, x-y, z'

loop_
_atom_site_label
_atom_site_type_symbol
_atom_site_fract_x
_atom_site_fract_y
_atom_site_fract_z
_atom_site_U_iso_or_equiv
_atom_site_adp_type
_atom_site_occupancy
_atom_site_symmetry_multiplicity
_atom_site_calc_flag
_atom_site_refinement_flags
_atom_site_disorder_assembly
_atom_site_disorder_group
Sn1 Sn 1.0000 0.0000 0.38116(10) 0.0534(7) Uani 1 6 d S . .
Sn2 Sn 0.3333 0.6667 0.62019(10) 0.0403(5) Uani 0.843(4) 6 d SP . .
Sn2' Sn 0.3333 0.6667 1.2633(15) 0.148(7) Uani 0.157(4) 6 d SP . .
Sn3 Sn 0.6667 0.3333 0.8233(4) 0.0738(15) Uani 0.588(6) 6 d SP . .
Sn3' Sn 0.6667 0.3333 0.1793(4) 0.0484(14) Uani 0.412(6) 6 d SP . .
Zr1 Zr 1.0000 0.0000 0.04403(12) 0.0294(5) Uani 1 6 d S . .
Zr2 Zr 0.3333 0.6667 0.95611(14) 0.0305(5) Uani 1 6 d S . .
Zr3 Zr 0.6667 0.3333 0.5000(4) 0.0320(2) Uani 1 6 d S . .
O1 O 0.9004(5) -0.0347(6) 0.2290(9) 0.044(3) Uiso 0.50 1 d PDU A -1
C10 C 0.8067(6) -0.0992(10) 0.2554(10) 0.048(3) Uiso 1 2 d SDU A -1
C11 C 0.7532(6) -0.1112(8) 0.1200(9) 0.042(3) Uiso 0.50 1 d PDU A -1
H11A H 0.7654 -0.0521 0.0861 0.062 Uiso 0.50 1 calc PR A -1
H11B H 0.6887 -0.1491 0.1393 0.062 Uiso 0.50 1 calc PR A -1
H11C H 0.7714 -0.1399 0.0480 0.062 Uiso 0.50 1 calc PR A -1
C12 C 0.7707(9) -0.0583(9) 0.3602(13) 0.057(3) Uiso 0.50 1 d PDU A -1
H12A H 0.8019 -0.0492 0.4506 0.086 Uiso 0.50 1 calc PR A -1
H12B H 0.7059 -0.0990 0.3735 0.086 Uiso 0.50 1 calc PR A -1
H12C H 0.7811 -0.0002 0.3245 0.086 Uiso 0.50 1 calc PR A -1
C13 C 0.7923(11) -0.1883(9) 0.3102(17) 0.061(4) Uiso 0.50 1 d PDU A -1
H13A H 0.8269 -0.1782 0.3972 0.092 Uiso 0.50 1 calc PR A -1
H13B H 0.8126 -0.2159 0.2394 0.092 Uiso 0.50 1 calc PR A -1
H13C H 0.7281 -0.2285 0.3295 0.092 Uiso 0.50 1 calc PR A -1
O2 O 0.9424(2) 0.0576(2) -0.0546(8) 0.0470(18) Uani 1 2 d SDU . .
C20 C 0.9037(2) 0.0963(2) -0.1411(9) 0.046(3) Uani 1 2 d SDU A .
C21 C 0.8629(3) 0.1371(3) -0.0489(12) 0.103(6) Uani 1 2 d SDU . .
H21A H 0.9099 0.1840 0.0101 0.155 Uiso 0.50 1 calc PR A .
H21B H 0.8168 0.0903 0.0114 0.155 Uiso 0.50 1 calc PR . .
H21C H 0.8352 0.1637 -0.1076 0.155 Uiso 1 2 calc SR . .
C22 C 0.9753(5) 0.1667(6) -0.2356(9) 0.086(3) Uani 1 1 d DU . .
H22A H 1.0008 0.1384 -0.2954 0.130 Uiso 1 1 calc R A .
H22B H 1.0231 0.2136 -0.1777 0.130 Uiso 1 1 calc R . .
H22C H 0.9483 0.1937 -0.2951 0.130 Uiso 1 1 calc R . .
O3 O 0.2681(6) 0.5646(5) 0.7775(9) 0.041(2) Uiso 0.50 1 d PDU B -1
C30 C 0.2382(11) 0.4739(6) 0.7370(10) 0.047(3) Uiso 1 2 d SDU B -1
C31 C 0.1869(11) 0.4166(10) 0.8633(14) 0.084(5) Uiso 0.50 1 d PDU B -1
H31A H 0.1351 0.4245 0.8831 0.125 Uiso 0.50 1 calc PR B -1
H31B H 0.2268 0.4353 0.9455 0.125 Uiso 0.50 1 calc PR B -1
H31C H 0.1656 0.3530 0.8426 0.125 Uiso 0.50 1 calc PR B -1
C32 C 0.3186(11) 0.4642(12) 0.698(2) 0.077(5) Uiso 0.50 1 d PDU B -1
H32A H 0.3488 0.5019 0.6154 0.115 Uiso 0.50 1 calc PR B -1
H32B H 0.2982 0.4011 0.6753 0.115 Uiso 0.50 1 calc PR B -1
H32C H 0.3608 0.4835 0.7771 0.115 Uiso 0.50 1 calc PR B -1
C33 C 0.1747(11) 0.4542(13) 0.6129(15) 0.089(5) Uiso 0.50 1 d PDU B -1
H33A H 0.2085 0.4925 0.5330 0.134 Uiso 0.50 1 calc PR B -1
H33B H 0.1268 0.4666 0.6398 0.134 Uiso 0.50 1 calc PR B -1
H33C H 0.1481 0.3907 0.5859 0.134 Uiso 0.50 1 calc PR B -1
O4 O 0.2182(5) 0.6205(7) 1.0533(8) 0.043(2) Uiso 0.50 1 d PDU C -1
C40 C 0.1409(7) 0.5722(12) 1.1386(12) 0.057(3) Uiso 1 2 d SDU C -1
C41 C 0.1495(15) 0.6359(15) 1.2545(19) 0.103(7) Uiso 0.50 1 d PDU C -1
H41A H 0.2009 0.6482 1.3146 0.154 Uiso 0.50 1 calc PR C -1
H41B H 0.0942 0.6086 1.3110 0.154 Uiso 0.50 1 calc PR C -1
H41C H 0.1590 0.6924 1.2133 0.154 Uiso 0.50 1 calc PR C -1
C42 C 0.0600(11) 0.5560(14) 1.051(2) 0.103(7) Uiso 0.50 1 d PDU C -1
H42A H 0.0519 0.5151 0.9734 0.154 Uiso 0.50 1 calc PR C -1
H42B H 0.0699 0.6135 1.0135 0.154 Uiso 0.50 1 calc PR C -1
H42C H 0.0060 0.5289 1.1107 0.154 Uiso 0.50 1 calc PR C -1
C43 C 0.1224(14) 0.4811(12) 1.189(2) 0.104(7) Uiso 0.50 1 d PDU C -1
H43A H 0.1734 0.4881 1.2454 0.156 Uiso 0.50 1 calc PR C -1
H43B H 0.1139 0.4424 1.1077 0.156 Uiso 0.50 1 calc PR C -1
H43C H 0.0677 0.4535 1.2470 0.156 Uiso 0.50 1 calc PR C -1
O5 O 0.6328(7) 0.2311(7) 0.6664(13) 0.031(3) Uiso 0.294(3) 1 d PDU D -1
C50 C 0.5700(14) 0.1376(10) 0.6905(17) 0.067(9) Uiso 0.588(6) 2 d SPDU D -1
C51 C 0.5324(14) 0.0835(10) 0.5563(14) 0.042(4) Uiso 0.294(3) 1 d PDU D -1
H51A H 0.5818 0.0862 0.5003 0.063 Uiso 0.294(3) 1 calc PR D -1
H51B H 0.5016 0.1086 0.5016 0.063 Uiso 0.294(3) 1 calc PR D -1
H51C H 0.4895 0.0206 0.5803 0.063 Uiso 0.294(3) 1 calc PR D -1
C52 C 0.619(2) 0.0989(16) 0.771(3) 0.074(8) Uiso 0.294(3) 1 d PDU D -1
H52A H 0.6674 0.1015 0.7113 0.111 Uiso 0.294(3) 1 calc PR D -1
H52B H 0.5769 0.0361 0.7956 0.111 Uiso 0.294(3) 1 calc PR D -1
H52C H 0.6456 0.1341 0.8565 0.111 Uiso 0.294(3) 1 calc PR D -1
C53 C 0.4962(16) 0.1323(16) 0.785(2) 0.043(5) Uiso 0.294(3) 1 d PDU D -1
H53A H 0.5232 0.1683 0.8704 0.064 Uiso 0.294(3) 1 calc PR D -1
H53B H 0.4554 0.0694 0.8118 0.064 Uiso 0.294(3) 1 calc PR D -1
H53C H 0.4624 0.1559 0.7351 0.064 Uiso 0.294(3) 1 calc PR D -1
O5' O 0.6193(15) 0.2174(9) 0.6123(17) 0.029(5) Uiso 0.206(3) 1 d PDU D -2
C50' C 0.5825(13) 0.1398(11) 0.6998(19) 0.026(7) Uiso 0.206(3) 1 d PDU D -2
C51' C 0.5165(18) 0.0588(14) 0.614(3) 0.058(7) Uiso 0.206(3) 1 d PDU D -2
H51D H 0.5477 0.0518 0.5323 0.086 Uiso 0.206(3) 1 calc PR D -2
H51E H 0.4673 0.0679 0.5808 0.086 Uiso 0.206(3) 1 calc PR D -2
H51F H 0.4917 0.0045 0.6722 0.086 Uiso 0.206(3) 1 calc PR D -2
C52' C 0.6596(17) 0.127(2) 0.745(3) 0.056(9) Uiso 0.206(3) 1 d PDU D -2
H52D H 0.6887 0.1193 0.6621 0.084 Uiso 0.206(3) 1 calc PR D -2
H52E H 0.6369 0.0741 0.8059 0.084 Uiso 0.206(3) 1 calc PR D -2
H52F H 0.7035 0.1808 0.7977 0.084 Uiso 0.206(3) 1 calc PR D -2
C53' C 0.531(2) 0.151(3) 0.822(3) 0.098(13) Uiso 0.206(3) 1 d PDU D -2
H53D H 0.5720 0.2046 0.8763 0.147 Uiso 0.206(3) 1 calc PR D -2
H53E H 0.5074 0.0976 0.8830 0.147 Uiso 0.206(3) 1 calc PR D -2
H53F H 0.4813 0.1572 0.7852 0.147 Uiso 0.206(3) 1 calc PR D -2
O6 O 0.7380(11) 0.4498(7) 0.3983(14) 0.041(4) Uiso 0.294(3) 1 d PDU D -1
C60 C 0.7750(12) 0.5332(7) 0.3209(13) 0.026(3) Uiso 0.294(3) 1 d PDU D -1
C61 C 0.810(3) 0.6066(12) 0.432(2) 0.073(7) Uiso 0.294(3) 1 d PDU D -1
H61A H 0.8597 0.6066 0.4840 0.109 Uiso 0.294(3) 1 calc PR D -1
H61B H 0.7615 0.5953 0.4981 0.109 Uiso 0.294(3) 1 calc PR D -1
H61C H 0.8320 0.6653 0.3870 0.109 Uiso 0.588(6) 2 calc SPR D -1
C62 C 0.8520(16) 0.5418(16) 0.232(3) 0.033(4) Uiso 0.294(3) 1 d PDU D -1
H62A H 0.8979 0.5415 0.2935 0.049 Uiso 0.294(3) 1 calc PR D -1
H62B H 0.8785 0.5985 0.1792 0.049 Uiso 0.294(3) 1 calc PR D -1
H62C H 0.8296 0.4911 0.1663 0.049 Uiso 0.294(3) 1 calc PR D -1
C63 C 0.702(2) 0.535(3) 0.234(4) 0.102(17) Uiso 0.294(3) 1 d PDU D -1
H63A H 0.6790 0.4867 0.1640 0.153 Uiso 0.294(3) 1 calc PR D -1
H63B H 0.7273 0.5935 0.1850 0.153 Uiso 0.294(3) 1 calc PR D -1
H63C H 0.6529 0.5276 0.2954 0.153 Uiso 0.294(3) 1 calc PR D -1
O6' O 0.710(2) 0.4311(9) 0.3344(18) 0.041(5) Uiso 0.206(3) 1 d PD D -2
C60' C 0.7680(13) 0.5188(8) 0.2791(15) 0.022(4) Uiso 0.206(3) 1 d PD D -2
C61' C 0.812(2) 0.5847(18) 0.400(3) 0.072(11) Uiso 0.206(3) 1 d PD D -2
H61D H 0.7647 0.5865 0.4570 0.108 Uiso 0.206(3) 1 calc PR D -2
H61E H 0.8525 0.6449 0.3627 0.108 Uiso 0.206(3) 1 calc PR D -2
H61F H 0.8455 0.5651 0.4593 0.108 Uiso 0.206(3) 1 calc PR D -2
C62' C 0.8389(17) 0.5150(19) 0.189(3) 0.043(6) Uiso 0.206(3) 1 d PD D -2
H62D H 0.8096 0.4716 0.1127 0.065 Uiso 0.206(3) 1 calc PR D -2
H62E H 0.8739 0.4962 0.2474 0.065 Uiso 0.206(3) 1 calc PR D -2
H62F H 0.8792 0.5748 0.1494 0.065 Uiso 0.206(3) 1 calc PR D -2
C63' C 0.7118(19) 0.547(2) 0.190(3) 0.052(8) Uiso 0.206(3) 1 d PD D -2
H63D H 0.6863 0.5055 0.1093 0.078 Uiso 0.206(3) 1 calc PR D -2
H63E H 0.7502 0.6083 0.1553 0.078 Uiso 0.206(3) 1 calc PR D -2
H63F H 0.6629 0.5438 0.2469 0.078 Uiso 0.206(3) 1 calc PR D -2

loop_
_atom_site_aniso_label
_atom_site_aniso_U_11
_atom_site_aniso_U_22
_atom_site_aniso_U_33
_atom_site_aniso_U_23
_atom_site_aniso_U_13
_atom_site_aniso_U_12
Sn1 0.0626(10) 0.0626(10) 0.0349(9) 0.000 0.000 0.0313(5)
Sn2 0.0466(8) 0.0466(8) 0.0278(8) 0.000 0.000 0.0233(4)
Sn2' 0.172(11) 0.172(11) 0.100(9) 0.000 0.000 0.086(5)
Sn3 0.094(2) 0.094(2) 0.0342(16) 0.000 0.000 0.0468(11)
Sn3' 0.061(2) 0.061(2) 0.0224(17) 0.000 0.000 0.0307(10)
Zr1 0.0279(5) 0.0279(5) 0.0325(13) 0.000 0.000 0.0139(3)
Zr2 0.0276(6) 0.0276(6) 0.0364(14) 0.000 0.000 0.0138(3)
Zr3 0.0241(2) 0.0241(2) 0.0479(4) 0.000 0.000 0.01205(12)
O2 0.056(3) 0.056(3) 0.050(3) 0.0073(10) -0.0073(10) 0.043(4)
C20 0.072(5) 0.072(5) 0.031(3) 0.0055(11) -0.0055(11) 0.063(5)
C21 0.173(13) 0.173(13) 0.068(6) -0.0010(16) 0.0010(16) 0.164(14)
C22 0.080(5) 0.102(7) 0.069(5) 0.049(5) -0.006(4) 0.040(5)

loop_
_atom_type_symbol
_atom_type_description
_atom_type_scat_dispersion_real
_atom_type_scat_dispersion_imag
_atom_type_scat_source
C C 0.0033 0.0016 'International Tables Vol C Tables 4.2.6.8 and 6.1.1.4'
H H 0.0000 0.0000 'International Tables Vol C Tables 4.2.6.8 and 6.1.1.4'
O O 0.0106 0.0060 'International Tables Vol C Tables 4.2.6.8 and 6.1.1.4'
Zr Zr -2.9673 0.5597 'International Tables Vol C Tables 4.2.6.8 and 6.1.1.4'
Sn Sn -0.6537 1.4246 'International Tables Vol C Tables 4.2.6.8 and 6.1.1.4'

loop_
_geom_angle_atom_site_label_1
_geom_angle_atom_site_label_2
_geom_angle_atom_site_label_3
_geom_angle
_geom_angle_site_symmetry_1
_geom_angle_site_symmetry_3
_geom_angle_publ_flag
O1 Sn1 O1 14.3(5) 6_545 . ?
O1 Sn1 O1 77.2(3) 6_545 4_665 ?
O1 Sn1 O1 67.1(5) . 4_665 ?
O1 Sn1 O1 85.2(5) 6_545 3_765 ?
O1 Sn1 O1 77.2(3) . 3_765 ?
O1 Sn1 O1 14.3(5) 4_665 3_765 ?
O1 Sn1 O1 77.2(3) 6_545 5_755 ?
O1 Sn1 O1 85.2(5) . 5_755 ?
O1 Sn1 O1 77.2(3) 4_665 5_755 ?
O1 Sn1 O1 67.1(5) 3_765 5_755 ?
O1 Sn1 O1 67.1(5) 6_545 2_645 ?
O1 Sn1 O1 77.2(3) . 2_645 ?
O1 Sn1 O1 85.2(5) 4_665 2_645 ?
O1 Sn1 O1 77.2(3) 3_765 2_645 ?
O1 Sn1 O1 14.3(5) 5_755 2_645 ?
O1 Sn1 Zr1 46.1(2) 6_545 . ?
O1 Sn1 Zr1 46.1(2) . . ?
O1 Sn1 Zr1 46.1(2) 4_665 . ?
O1 Sn1 Zr1 46.1(2) 3_765 . ?
O1 Sn1 Zr1 46.1(2) 5_755 . ?
O1 Sn1 Zr1 46.1(2) 2_645 . ?
O3 Sn2 O3 13.1(5) 6_565 3_565 ?
O3 Sn2 O3 76.7(3) 6_565 4_665 ?
O3 Sn2 O3 67.5(5) 3_565 4_665 ?
O3 Sn2 O3 67.5(5) 6_565 . ?
O3 Sn2 O3 76.7(3) 3_565 . ?
O3 Sn2 O3 84.1(5) 4_665 . ?
O3 Sn2 O3 84.1(5) 6_565 2_665 ?
O3 Sn2 O3 76.7(3) 3_565 2_665 ?
O3 Sn2 O3 13.1(5) 4_665 2_665 ?
O3 Sn2 O3 76.7(3) . 2_665 ?
O3 Sn2 O3 76.7(3) 6_565 5 ?
O3 Sn2 O3 84.1(5) 3_565 5 ?
O3 Sn2 O3 76.7(3) 4_665 5 ?
O3 Sn2 O3 13.1(5) . 5 ?
O3 Sn2 O3 67.5(5) 2_665 5 ?
O3 Sn2 Zr2 45.8(2) 6_565 . ?
O3 Sn2 Zr2 45.8(2) 3_565 . ?
O3 Sn2 Zr2 45.8(2) 4_665 . ?
O3 Sn2 Zr2 45.8(2) . . ?
O3 Sn2 Zr2 45.8(2) 2_665 . ?
O3 Sn2 Zr2 45.8(2) 5 . ?
O5 Sn3 O5 15.8(6) . 5_655 ?
O5 Sn3 O5 65.8(6) . 4_665 ?
O5 Sn3 O5 77.2(5) 5_655 4_665 ?
O5 Sn3 O5 77.2(5) . 2_655 ?
O5 Sn3 O5 85.9(6) 5_655 2_655 ?
O5 Sn3 O5 15.8(6) 4_665 2_655 ?
O5 Sn3 O5 85.9(6) . 6 ?
O5 Sn3 O5 77.2(5) 5_655 6 ?
O5 Sn3 O5 77.2(5) 4_665 6 ?
O5 Sn3 O5 65.8(6) 2_655 6 ?
O5 Sn3 O5 77.2(5) . 3_665 ?
O5 Sn3 O5 65.8(6) 5_655 3_665 ?
O5 Sn3 O5 85.9(6) 4_665 3_665 ?
O5 Sn3 O5 77.2(5) 2_655 3_665 ?
O5 Sn3 O5 15.8(6) 6 3_665 ?
O5 Sn3 Zr3 46.1(3) . . ?
O5 Sn3 Zr3 46.1(3) 5_655 . ?
O5 Sn3 Zr3 46.1(3) 4_665 . ?
O5 Sn3 Zr3 46.1(3) 2_655 . ?
O5 Sn3 Zr3 46.1(3) 6 . ?
O5 Sn3 Zr3 46.1(3) 3_665 . ?
O6' Sn3' O6' 6(2) 6 3_665 ?
O6' Sn3' O6' 75.0(6) 6 5_655 ?
O6' Sn3' O6' 71.4(15) 3_665 5_655 ?
O6' Sn3' O6' 78.3(16) 6 . ?
O6' Sn3' O6' 75.0(6) 3_665 . ?
O6' Sn3' O6' 6(2) 5_655 . ?
O6' Sn3' O6' 71.4(15) 6 2_655 ?
O6' Sn3' O6' 75.0(6) 3_665 2_655 ?
O6' Sn3' O6' 78.3(16) 5_655 2_655 ?
O6' Sn3' O6' 75.0(6) . 2_655 ?
O6' Sn3' O6' 75.0(6) 6 4_665 ?
O6' Sn3' O6' 78.3(16) 3_665 4_665 ?
O6' Sn3' O6' 75.0(6) 5_655 4_665 ?
O6' Sn3' O6' 71.4(15) . 4_665 ?
O6' Sn3' O6' 6(2) 2_655 4_665 ?
O6' Sn3' Zr3 44.7(4) 6 . ?
O6' Sn3' Zr3 44.7(4) 3_665 . ?
O6' Sn3' Zr3 44.7(4) 5_655 . ?
O6' Sn3' Zr3 44.7(4) . . ?
O6' Sn3' Zr3 44.7(4) 2_655 . ?
O6' Sn3' Zr3 44.7(4) 4_665 . ?
O2 Zr1 O2 98.8(3) 2_645 . ?
O2 Zr1 O2 98.8(3) 2_645 3_765 ?
O2 Zr1 O2 98.8(3) . 3_765 ?
O2 Zr1 O1 157.9(3) 2_645 3_765 ?
O2 Zr1 O1 99.8(3) . 3_765 ?
O2 Zr1 O1 90.0(3) 3_765 3_765 ?
O2 Zr1 O1 157.9(3) 2_645 4_665 ?
O2 Zr1 O1 90.0(3) . 4_665 ?
O2 Zr1 O1 99.8(3) 3_765 4_665 ?
O1 Zr1 O1 12.8(5) 3_765 4_665 ?
O2 Zr1 O1 99.8(3) 2_645 . ?
O2 Zr1 O1 90.0(3) . . ?
O2 Zr1 O1 157.9(3) 3_765 . ?
O1 Zr1 O1 68.5(3) 3_765 . ?
O1 Zr1 O1 59.8(4) 4_665 . ?
O2 Zr1 O1 99.8(3) 2_645 5_755 ?
O2 Zr1 O1 157.9(3) . 5_755 ?
O2 Zr1 O1 90.0(3) 3_765 5_755 ?
O1 Zr1 O1 59.8(4) 3_765 5_755 ?
O1 Zr1 O1 68.5(3) 4_665 5_755 ?
O1 Zr1 O1 75.2(4) . 5_755 ?
O2 Zr1 O1 90.0(3) 2_645 6_545 ?
O2 Zr1 O1 99.8(3) . 6_545 ?
O2 Zr1 O1 157.9(3) 3_765 6_545 ?
O1 Zr1 O1 75.2(4) 3_765 6_545 ?
O1 Zr1 O1 68.5(3) 4_665 6_545 ?
O1 Zr1 O1 12.8(5) . 6_545 ?
O1 Zr1 O1 68.5(3) 5_755 6_545 ?
O2 Zr1 O1 90.0(3) 2_645 2_645 ?
O2 Zr1 O1 157.9(3) . 2_645 ?
O2 Zr1 O1 99.8(3) 3_765 2_645 ?
O1 Zr1 O1 68.5(3) 3_765 2_645 ?
O1 Zr1 O1 75.2(4) 4_665 2_645 ?
O1 Zr1 O1 68.5(3) . 2_645 ?
O1 Zr1 O1 12.8(5) 5_755 2_645 ?
O1 Zr1 O1 59.8(4) 6_545 2_645 ?
O2 Zr1 Sn1 118.7(2) 2_645 . ?
O2 Zr1 Sn1 118.7(2) . . ?
O2 Zr1 Sn1 118.7(2) 3_765 . ?
O1 Zr1 Sn1 40.5(2) 3_765 . ?
O1 Zr1 Sn1 40.5(2) 4_665 . ?
O1 Zr1 Sn1 40.5(2) . . ?
O1 Zr1 Sn1 40.5(2) 5_755 . ?
O1 Zr1 Sn1 40.5(2) 6_545 . ?
O1 Zr1 Sn1 40.5(2) 2_645 . ?
O4 Zr2 O4 11.5(7) 4_665 3_565 ?
O4 Zr2 O4 90.2(6) 4_665 . ?
O4 Zr2 O4 99.5(3) 3_565 . ?
O4 Zr2 O4 99.5(3) 4_665 6_565 ?
O4 Zr2 O4 107.9(6) 3_565 6_565 ?
O4 Zr2 O4 11.5(7) . 6_565 ?
O4 Zr2 O4 99.5(3) 4_665 5 ?
O4 Zr2 O4 90.2(6) 3_565 5 ?
O4 Zr2 O4 107.9(6) . 5 ?
O4 Zr2 O4 99.5(3) 6_565 5 ?
O4 Zr2 O4 107.9(6) 4_665 2_665 ?
O4 Zr2 O4 99.5(3) 3_565 2_665 ?
O4 Zr2 O4 99.5(3) . 2_665 ?
O4 Zr2 O4 90.2(6) 6_565 2_665 ?
O4 Zr2 O4 11.5(7) 5 2_665 ?
O4 Zr2 O3 94.5(3) 4_665 6_565 ?
O4 Zr2 O3 101.8(4) 3_565 6_565 ?
O4 Zr2 O3 85.8(3) . 6_565 ?
O4 Zr2 O3 91.8(4) 6_565 6_565 ?
O4 Zr2 O3 160.2(3) 5 6_565 ?
O4 Zr2 O3 156.9(4) 2_665 6_565 ?
O4 Zr2 O3 85.8(3) 4_665 3_565 ?
O4 Zr2 O3 91.8(4) 3_565 3_565 ?
O4 Zr2 O3 94.5(3) . 3_565 ?
O4 Zr2 O3 101.8(4) 6_565 3_565 ?
O4 Zr2 O3 156.9(4) 5 3_565 ?
O4 Zr2 O3 160.2(3) 2_665 3_565 ?
O3 Zr2 O3 12.2(5) 6_565 3_565 ?
O4 Zr2 O3 156.9(4) 4_665 . ?
O4 Zr2 O3 160.2(3) 3_565 . ?
O4 Zr2 O3 91.8(4) . . ?
O4 Zr2 O3 85.8(3) 6_565 . ?
O4 Zr2 O3 101.8(4) 5 . ?
O4 Zr2 O3 94.5(4) 2_665 . ?
O3 Zr2 O3 62.7(4) 6_565 . ?
O3 Zr2 O3 71.0(3) 3_565 . ?
O4 Zr2 O3 160.2(3) 4_665 5 ?
O4 Zr2 O3 156.9(4) 3_565 5 ?
O4 Zr2 O3 101.8(4) . 5 ?
O4 Zr2 O3 94.5(4) 6_565 5 ?
O4 Zr2 O3 91.8(4) 5 5 ?
O4 Zr2 O3 85.8(3) 2_665 5 ?
O3 Zr2 O3 71.0(3) 6_565 5 ?
O3 Zr2 O3 77.6(4) 3_565 5 ?
O3 Zr2 O3 12.2(5) . 5 ?
O4 Zr2 O3 91.8(4) 4_665 4_665 ?
O4 Zr2 O3 85.8(3) 3_565 4_665 ?
O4 Zr2 O3 156.9(4) . 4_665 ?
O4 Zr2 O3 160.2(3) 6_565 4_665 ?
O4 Zr2 O3 94.5(4) 5 4_665 ?
O4 Zr2 O3 101.8(4) 2_665 4_665 ?
O3 Zr2 O3 71.0(3) 6_565 4_665 ?
O3 Zr2 O3 62.7(4) 3_565 4_665 ?
O3 Zr2 O3 77.6(4) . 4_665 ?
O3 Zr2 O3 71.0(3) 5 4_665 ?
O4 Zr2 O3 101.8(4) 4_665 2_665 ?
O4 Zr2 O3 94.5(4) 3_565 2_665 ?
O4 Zr2 O3 160.2(3) . 2_665 ?
O4 Zr2 O3 156.9(4) 6_565 2_665 ?
O4 Zr2 O3 85.8(3) 5 2_665 ?
O4 Zr2 O3 91.8(4) 2_665 2_665 ?
O3 Zr2 O3 77.6(4) 6_565 2_665 ?
O3 Zr2 O3 71.0(3) 3_565 2_665 ?
O3 Zr2 O3 71.0(3) . 2_665 ?
O3 Zr2 O3 62.7(4) 5 2_665 ?
O3 Zr2 O3 12.2(5) 4_665 2_665 ?
O6 Zr3 O6 13.0(10) 6 3_665 ?
O6 Zr3 O6 98.5(5) 6 4_665 ?
O6 Zr3 O6 88.0(9) 3_665 4_665 ?
O6 Zr3 O6 107.8(9) 6 2_655 ?
O6 Zr3 O6 98.5(5) 3_665 2_655 ?
O6 Zr3 O6 13.0(10) 4_665 2_655 ?
O6 Zr3 O6 88.0(9) 6 . ?
O6 Zr3 O6 98.5(5) 3_665 . ?
O6 Zr3 O6 107.8(9) 4_665 . ?
O6 Zr3 O6 98.5(5) 2_655 . ?
O6 Zr3 O6 98.5(5) 6 5_655 ?
O6 Zr3 O6 107.8(9) 3_665 5_655 ?
O6 Zr3 O6 98.5(5) 4_665 5_655 ?
O6 Zr3 O6 88.0(9) 2_655 5_655 ?
O6 Zr3 O6 13.0(10) . 5_655 ?
O6 Zr3 O5' 84.1(9) 6 . ?
O6 Zr3 O5' 75.0(5) 3_665 . ?
O6 Zr3 O5' 82.3(8) 4_665 . ?
O6 Zr3 O5' 92.4(4) 2_655 . ?
O6 Zr3 O5' 168.1(5) . . ?
O6 Zr3 O5' 177.1(9) 5_655 . ?
O6 Zr3 O5' 75.0(5) 6 4_665 ?
O6 Zr3 O5' 84.1(9) 3_665 4_665 ?
O6 Zr3 O5' 168.1(5) 4_665 4_665 ?
O6 Zr3 O5' 177.1(9) 2_655 4_665 ?
O6 Zr3 O5' 82.3(8) . 4_665 ?
O6 Zr3 O5' 92.4(4) 5_655 4_665 ?
O5' Zr3 O5' 87.0(12) . 4_665 ?
O6 Zr3 O5' 82.3(8) 6 2_655 ?
O6 Zr3 O5' 92.4(4) 3_665 2_655 ?
O6 Zr3 O5' 177.1(9) 4_665 2_655 ?
O6 Zr3 O5' 168.1(5) 2_655 2_655 ?
O6 Zr3 O5' 75.0(5) . 2_655 ?
O6 Zr3 O5' 84.1(9) 5_655 2_655 ?
O5' Zr3 O5' 95.0(7) . 2_655 ?
O5' Zr3 O5' 10.3(14) 4_665 2_655 ?
O6 Zr3 O5' 92.4(4) 6 5_655 ?
O6 Zr3 O5' 82.3(8) 3_665 5_655 ?
O6 Zr3 O5' 75.0(5) 4_665 5_655 ?
O6 Zr3 O5' 84.1(9) 2_655 5_655 ?
O6 Zr3 O5' 177.1(9) . 5_655 ?
O6 Zr3 O5' 168.1(5) 5_655 5_655 ?
O5' Zr3 O5' 10.3(14) . 5_655 ?
O5' Zr3 O5' 95.0(7) 4_665 5_655 ?
O5' Zr3 O5' 102.2(12) 2_655 5_655 ?
O6 Zr3 O5' 168.1(5) 6 6 ?
O6 Zr3 O5' 177.1(9) 3_665 6 ?
O6 Zr3 O5' 92.4(4) 4_665 6 ?
O6 Zr3 O5' 82.3(8) 2_655 6 ?
O6 Zr3 O5' 84.1(9) . 6 ?
O6 Zr3 O5' 75.0(5) 5_655 6 ?
O5' Zr3 O5' 102.2(12) . 6 ?
O5' Zr3 O5' 95.0(7) 4_665 6 ?
O5' Zr3 O5' 87.0(12) 2_655 6 ?
O5' Zr3 O5' 95.0(7) 5_655 6 ?
O6 Zr3 O5' 177.1(9) 6 3_665 ?
O6 Zr3 O5' 168.1(5) 3_665 3_665 ?
O6 Zr3 O5' 84.1(9) 4_665 3_665 ?
O6 Zr3 O5' 75.0(5) 2_655 3_665 ?
O6 Zr3 O5' 92.4(4) . 3_665 ?
O6 Zr3 O5' 82.3(8) 5_655 3_665 ?
O5' Zr3 O5' 95.0(7) . 3_665 ?
O5' Zr3 O5' 102.2(12) 4_665 3_665 ?
O5' Zr3 O5' 95.0(7) 2_655 3_665 ?
O5' Zr3 O5' 87.0(12) 5_655 3_665 ?
O5' Zr3 O5' 10.3(14) 6 3_665 ?
C10 O1 Sn1 122.5(6) . . ?
C10 O1 Zr1 136.4(7) . . ?
Sn1 O1 Zr1 93.4(3) . . ?
O1 C10 C13 113.0(11) . . ?
O1 C10 C12 108.2(10) . . ?
C13 C10 C12 110.0(10) . . ?
O1 C10 C11 108.6(7) . . ?
C13 C10 C11 111.7(11) . . ?
C12 C10 C11 105.0(10) . . ?
C20 O2 Zr1 173.2(6) . . ?
O2 C20 C21 108.6(7) . . ?
O2 C20 C22 109.6(5) . 4_665 ?
C21 C20 C22 110.9(6) . 4_665 ?
O2 C20 C22 109.6(5) . . ?
C21 C20 C22 110.9(6) . . ?
C22 C20 C22 107.2(9) 4_665 . ?
C30 O3 Sn2 117.3(6) . . ?
C30 O3 Zr2 143.7(7) . . ?
Sn2 O3 Zr2 92.1(3) . . ?
O3 C30 C32 109.6(11) . . ?
O3 C30 C31 105.6(9) . . ?
C32 C30 C31 112.8(12) . . ?
O3 C30 C33 106.2(11) . . ?
C32 C30 C33 111.9(12) . . ?
C31 C30 C33 110.4(12) . . ?
C40 O4 Zr2 165.7(10) . . ?
O4 C40 C41 105.8(13) . . ?
O4 C40 C43 116.1(14) . . ?
C41 C40 C43 114.4(12) . . ?
O4 C40 C42 107.3(11) . . ?
C41 C40 C42 106.4(14) . . ?
C43 C40 C42 106.5(13) . . ?
C50 O5 Sn3 123.2(9) . . ?
C50 O5 Zr3 138.8(10) . . ?
Sn3 O5 Zr3 89.6(4) . . ?
O5 C50 C52 107.3(15) . . ?
O5 C50 C51 113.7(12) . . ?
C52 C50 C51 108.2(14) . . ?
O5 C50 C53 107.4(14) . . ?
C52 C50 C53 107.9(13) . . ?
C51 C50 C53 112.0(15) . . ?
C50' O5' Zr3 174.4(15) . . ?
O5' C50' C52' 106.8(15) . . ?
O5' C50' C51' 108.6(14) . . ?
C52' C50' C51' 109.4(15) . . ?
O5' C50' C53' 110.1(16) . . ?
C52' C50' C53' 113.7(17) . . ?
C51' C50' C53' 108.1(16) . . ?
C60 O6 Zr3 170.2(13) . . ?
O6 C60 C62 108.1(12) . . ?
O6 C60 C63 110.2(15) . . ?
C62 C60 C63 112.6(13) . . ?
O6 C60 C61 105.1(11) . . ?
C62 C60 C61 110.0(15) . . ?
C63 C60 C61 110.5(16) . . ?
C60' O6' Sn3' 111.8(11) . . ?
C60' O6' Zr3 151.8(16) . . ?
Sn3' O6' Zr3 92.6(5) . . ?
O6' C60' C62' 108.4(15) . . ?
O6' C60' C61' 109.2(14) . . ?
C62' C60' C61' 110.6(15) . . ?
O6' C60' C63' 108.4(16) . . ?
C62' C60' C63' 110.2(14) . . ?
C61' C60' C63' 110.0(15) . . ?

loop_
_geom_bond_atom_site_label_1
_geom_bond_atom_site_label_2
_geom_bond_distance
_geom_bond_site_symmetry_2
_geom_bond_publ_flag
Sn1 O1 2.082(8) 6_545 ?
Sn1 O1 2.082(8) . ?
Sn1 O1 2.082(8) 4_665 ?
Sn1 O1 2.082(8) 3_765 ?
Sn1 O1 2.082(8) 5_755 ?
Sn1 O1 2.082(8) 2_645 ?
Sn1 Zr1 3.1990(18) . ?
Sn2 O3 2.140(8) 6_565 ?
Sn2 O3 2.140(8) 3_565 ?
Sn2 O3 2.140(8) 4_665 ?
Sn2 O3 2.140(8) . ?
Sn2 O3 2.140(8) 2_665 ?
Sn2 O3 2.140(8) 5 ?
Sn2 Zr2 3.1876(19) . ?
Sn2' Zr2 2.915(14) . ?
Sn3 O5 2.146(13) . ?
Sn3 O5 2.146(13) 5_655 ?
Sn3 O5 2.146(13) 4_665 ?
Sn3 O5 2.146(13) 2_655 ?
Sn3 O5 2.146(13) 6 ?
Sn3 O5 2.146(13) 3_665 ?
Sn3 Zr3 3.068(5) . ?
Sn3' O6' 2.069(18) 6 ?
Sn3' O6' 2.069(18) 3_665 ?
Sn3' O6' 2.069(18) 5_655 ?
Sn3' O6' 2.069(18) . ?
Sn3' O6' 2.069(18) 2_655 ?
Sn3' O6' 2.069(18) 4_665 ?
Sn3' Zr3 3.043(5) . ?
Zr1 O2 1.948(6) 2_645 ?
Zr1 O2 1.948(6) . ?
Zr1 O2 1.948(6) 3_765 ?
Zr1 O1 2.309(8) 3_765 ?
Zr1 O1 2.309(8) 4_665 ?
Zr1 O1 2.309(8) . ?
Zr1 O1 2.309(8) 5_755 ?
Zr1 O1 2.309(8) 6_545 ?
Zr1 O1 2.309(8) 2_645 ?
Zr2 O4 1.951(7) 4_665 ?
Zr2 O4 1.951(8) 3_565 ?
Zr2 O4 1.951(7) . ?
Zr2 O4 1.951(8) 6_565 ?
Zr2 O4 1.951(7) 5 ?
Zr2 O4 1.951(7) 2_665 ?
Zr2 O3 2.286(8) 6_565 ?
Zr2 O3 2.286(8) 3_565 ?
Zr2 O3 2.286(8) . ?
Zr2 O3 2.286(8) 5 ?
Zr2 O3 2.286(8) 4_665 ?
Zr2 O3 2.286(8) 2_665 ?
Zr3 O6 1.992(10) 6 ?
Zr3 O6 1.992(10) 3_665 ?
Zr3 O6 1.992(10) 4_665 ?
Zr3 O6 1.992(10) 2_655 ?
Zr3 O6 1.992(10) . ?
Zr3 O6 1.992(10) 5_655 ?
Zr3 O5' 2.032(13) . ?
Zr3 O5' 2.032(13) 4_665 ?
Zr3 O5' 2.032(13) 2_655 ?
Zr3 O5' 2.032(13) 5_655 ?
Zr3 O5' 2.032(13) 6 ?
Zr3 O5' 2.032(13) 3_665 ?
O1 C10 1.444(9) . ?
C10 C13 1.511(13) . ?
C10 C12 1.515(11) . ?
C10 C11 1.531(9) . ?
O2 C20 1.412(7) . ?
C20 C21 1.494(9) . ?
C20 C22 1.511(7) 4_665 ?
C20 C22 1.511(7) . ?
O3 C30 1.424(9) . ?
C30 C32 1.514(13) . ?
C30 C31 1.520(11) . ?
C30 C33 1.521(12) . ?
O4 C40 1.413(10) . ?
C40 C41 1.503(13) . ?
C40 C43 1.507(13) . ?
C40 C42 1.516(12) . ?
O5 C50 1.432(13) . ?
C50 C52 1.514(13) . ?
C50 C51 1.516(13) . ?
C50 C53 1.517(13) . ?
O5' C50' 1.420(12) . ?
C50' C52' 1.503(13) . ?
C50' C51' 1.518(13) . ?
C50' C53' 1.520(13) . ?
O6 C60 1.441(10) . ?
C60 C62 1.508(12) . ?
C60 C63 1.514(13) . ?
C60 C61 1.519(12) . ?
O6' C60' 1.424(12) . ?
C60' C62' 1.512(13) . ?
C60' C61' 1.520(13) . ?
C60' C63' 1.526(13) . ?
